data_4071276
loop_
_publ_author_name
'Song, Li-Cheng'
'Zeng, Guang-Huai'
'Lou, Shao-Xia'
'Zan, Hui-Ning'
'Ming, Jiang-Bo'
'Hu, Qing-Mei'

_publ_section_title
;
 Synthetic and Structural Studies of Butterfly Fe/S/P Cluster Complexes
 Related to the Active Site of [FeFe]-Hydrogenases. Proton Reduction to
 H2Catalyzed by (\h1-Ph2PS-\h1)2Fe2(CO)6
;
_journal_issue 15
_journal_name_full Organometallics
_journal_page_first 3714
_journal_paper_doi 10.1021/om800077c
_journal_volume 27
_journal_year 2008
_chemical_formula_sum 'C30 H20 Fe2 O6 P2 S2'
_chemical_formula_weight 714.22
_chemical_name_systematic
; 
 ? 
;
_space_group_IT_number 2
_symmetry_cell_setting triclinic
_symmetry_space_group_name_Hall '-P 1'
_symmetry_space_group_name_H-M 'P -1'
_atom_sites_solution_hydrogens geom
_atom_sites_solution_primary direct
_atom_sites_solution_secondary difmap
_audit_creation_method SHELXL-97
_cell_angle_alpha 71.732(7)
_cell_angle_beta 88.952(7)
_cell_angle_gamma 70.292(7)
_cell_formula_units_Z 2
_cell_length_a 9.991(4)
_cell_length_b 11.558(5)
_cell_length_c 14.893(6)
_cell_measurement_temperature 293(2)
_cell_volume 1530.1(11)
_computing_cell_refinement 'Bruker SMART'
_computing_data_collection 'Bruker SMART'
_computing_data_reduction 'Bruker SHELXTL'
_computing_molecular_graphics 'Bruker SHELXTL'
_computing_publication_material 'Bruker SHELXTL'
_computing_structure_refinement 'SHELXL-97 (Sheldrick, 1997)'
_computing_structure_solution 'SHELXS-97 (Sheldrick, 1990)'
_diffrn_ambient_temperature 293(2)
_diffrn_measured_fraction_theta_full 0.992
_diffrn_measured_fraction_theta_max 0.992
_diffrn_measurement_device_type 'CCD area detector'
_diffrn_measurement_method 'phi and omega scans'
_diffrn_radiation_monochromator graphite
_diffrn_radiation_source 'fine-focus sealed tube'
_diffrn_radiation_type MoK\a
_diffrn_radiation_wavelength 0.71073
_diffrn_reflns_av_R_equivalents 0.0333
_diffrn_reflns_av_sigmaI/netI 0.0867
_diffrn_reflns_limit_h_max 12
_diffrn_reflns_limit_h_min -12
_diffrn_reflns_limit_k_max 13
_diffrn_reflns_limit_k_min -5
_diffrn_reflns_limit_l_max 17
_diffrn_reflns_limit_l_min -17
_diffrn_reflns_number 6543
_diffrn_reflns_theta_full 25.35
_diffrn_reflns_theta_max 25.35
_diffrn_reflns_theta_min 1.45
_exptl_absorpt_coefficient_mu 1.231
_exptl_absorpt_correction_T_max 0.8369
_exptl_absorpt_correction_T_min 0.7484
_exptl_absorpt_correction_type multi-scan
_exptl_absorpt_process_details SADABS
_exptl_crystal_density_diffrn 1.550
_exptl_crystal_density_method 'not measured'
_exptl_crystal_F_000 724
_exptl_crystal_size_max 0.25
_exptl_crystal_size_mid 0.20
_exptl_crystal_size_min 0.15
_refine_diff_density_max 0.469
_refine_diff_density_min -0.464
_refine_diff_density_rms 0.083
_refine_ls_extinction_method none
_refine_ls_goodness_of_fit_ref 0.992
_refine_ls_hydrogen_treatment mixed
_refine_ls_matrix_type full
_refine_ls_number_parameters 379
_refine_ls_number_reflns 5530
_refine_ls_number_restraints 0
_refine_ls_restrained_S_all 0.992
_refine_ls_R_factor_all 0.1051
_refine_ls_R_factor_gt 0.0494
_refine_ls_shift/su_max 0.001
_refine_ls_shift/su_mean 0.000
_refine_ls_structure_factor_coef Fsqd
_refine_ls_weighting_details 'calc w=1/[\s^2^(Fo^2^)+(0.0544P)^2^+0.0000P] where P=(Fo^2^+2Fc^2^)/3'
_refine_ls_weighting_scheme calc
_refine_ls_wR_factor_gt 0.0945
_refine_ls_wR_factor_ref 0.1251
_reflns_number_gt 3370
_reflns_number_total 5530
_reflns_threshold_expression >2sigma(I)
_cod_data_source_file om800077c-file003.cif
_cod_data_source_block 020526e
_cod_depositor_comments
;
The following automatic conversions were performed:

'_symmetry_cell_setting' value 'Triclinic' changed to 'triclinic'
according to /home/saulius/struct/CIF-dictionaries/cif_core.dic
dictionary named 'cif_core.dic' version 2.4.1 from
2010-06-29.

'_exptl_absorpt_correction_type' value 'MULTI-SCAN'
changed to 'multi-scan' according to
/home/saulius/struct/CIF-dictionaries/cif_core.dic dictionary named
'cif_core.dic' version 2.4.1 from 2010-06-29.

Automatic conversion script
Id: cif_fix_values 1715 2011-07-08 13:25:40Z adriana 
;
_cod_original_sg_symbol_H-M P-1
_cod_database_code 4071276

loop_
_symmetry_equiv_pos_as_xyz
'x, y, z'
'-x, -y, -z'

loop_
_atom_site_label
_atom_site_type_symbol
_atom_site_fract_x
_atom_site_fract_y
_atom_site_fract_z
_atom_site_U_iso_or_equiv
_atom_site_adp_type
_atom_site_occupancy
_atom_site_symmetry_multiplicity
_atom_site_calc_flag
_atom_site_refinement_flags
Fe1 Fe 0.89265(7) 0.26290(7) 0.32543(5) 0.0358(2) Uani 1 1 d .
Fe2 Fe 0.68426(8) 0.49735(7) 0.31884(5) 0.0392(2) Uani 1 1 d .
P1 P 0.70379(13) 0.27541(13) 0.23716(9) 0.0342(3) Uani 1 1 d .
P2 P 0.83488(14) 0.55320(13) 0.21270(10) 0.0350(3) Uani 1 1 d .
S1 S 0.57092(14) 0.46331(13) 0.19777(10) 0.0440(4) Uani 1 1 d .
S2 S 0.95037(14) 0.38930(13) 0.18361(10) 0.0396(3) Uani 1 1 d .
C1 C 1.0086(6) 0.1193(6) 0.3044(4) 0.0419(14) Uani 1 1 d .
O1 O 1.0847(4) 0.0300(4) 0.2897(3) 0.0609(12) Uani 1 1 d .
C2 C 0.8335(6) 0.1908(6) 0.4342(5) 0.0532(15) Uani 1 1 d .
O2 O 0.8048(5) 0.1407(5) 0.5065(3) 0.0801(14) Uani 1 1 d .
C3 C 1.0307(6) 0.2832(5) 0.3900(4) 0.0494(15) Uani 1 1 d .
O3 O 1.1188(4) 0.2882(4) 0.4333(3) 0.0732(13) Uani 1 1 d .
C4 C 0.5806(6) 0.4205(6) 0.4008(5) 0.0551(16) Uani 1 1 d .
O4 O 0.5118(5) 0.3759(5) 0.4531(4) 0.0831(15) Uani 1 1 d .
C5 C 0.7885(6) 0.5005(6) 0.4134(4) 0.0498(15) Uani 1 1 d .
O5 O 0.8475(5) 0.5059(5) 0.4752(3) 0.0738(13) Uani 1 1 d .
C6 C 0.5603(6) 0.6585(6) 0.2969(5) 0.0562(17) Uani 1 1 d .
O6 O 0.4814(5) 0.7596(5) 0.2882(4) 0.0875(16) Uani 1 1 d .
C7 C 0.6004(5) 0.1728(5) 0.2936(4) 0.0375(12) Uani 1 1 d .
C8 C 0.6658(6) 0.0494(6) 0.3562(4) 0.0521(15) Uani 1 1 d .
H8 H 0.7633 0.0199 0.3744 0.063 Uiso 1 1 calc R
C9 C 0.5888(8) -0.0308(7) 0.3922(5) 0.071(2) Uani 1 1 d .
H9 H 0.6346 -0.1150 0.4332 0.086 Uiso 1 1 calc R
C10 C 0.4444(8) 0.0133(8) 0.3677(5) 0.076(2) Uani 1 1 d .
H10 H 0.3914 -0.0398 0.3927 0.091 Uiso 1 1 calc R
C11 C 0.3792(7) 0.1371(8) 0.3058(5) 0.071(2) Uani 1 1 d .
H11 H 0.2815 0.1671 0.2885 0.085 Uiso 1 1 calc R
C12 C 0.4549(6) 0.2168(6) 0.2694(4) 0.0549(16) Uani 1 1 d .
H12 H 0.4086 0.3007 0.2283 0.066 Uiso 1 1 calc R
C13 C 0.7411(5) 0.2323(5) 0.1286(4) 0.0374(12) Uani 1 1 d .
C14 C 0.7946(6) 0.1022(6) 0.1352(4) 0.0484(14) Uani 1 1 d .
H14 H 0.8090 0.0379 0.1940 0.058 Uiso 1 1 calc R
C15 C 0.8265(6) 0.0683(7) 0.0541(5) 0.0644(18) Uani 1 1 d .
H15 H 0.8644 -0.0190 0.0588 0.077 Uiso 1 1 calc R
C16 C 0.8031(7) 0.1610(9) -0.0321(5) 0.072(2) Uani 1 1 d .
H16 H 0.8246 0.1376 -0.0864 0.086 Uiso 1 1 calc R
C17 C 0.7478(6) 0.2891(8) -0.0390(4) 0.067(2) Uani 1 1 d .
H17 H 0.7298 0.3529 -0.0983 0.081 Uiso 1 1 calc R
C18 C 0.7181(6) 0.3246(6) 0.0418(4) 0.0515(15) Uani 1 1 d .
H18 H 0.6823 0.4121 0.0366 0.062 Uiso 1 1 calc R
C19 C 0.7680(5) 0.6808(5) 0.0976(4) 0.0387(12) Uani 1 1 d .
C20 C 0.8684(6) 0.7109(6) 0.0386(4) 0.0550(16) Uani 1 1 d .
H20 H 0.9652 0.6653 0.0573 0.066 Uiso 1 1 calc R
C21 C 0.8255(8) 0.8079(6) -0.0476(4) 0.0661(18) Uani 1 1 d .
H21 H 0.8935 0.8281 -0.0869 0.079 Uiso 1 1 calc R
C22 C 0.6832(9) 0.8754(7) -0.0761(5) 0.073(2) Uani 1 1 d .
H22 H 0.6547 0.9414 -0.1345 0.088 Uiso 1 1 calc R
C23 C 0.5838(8) 0.8457(6) -0.0189(5) 0.075(2) Uani 1 1 d .
H23 H 0.4872 0.8914 -0.0383 0.090 Uiso 1 1 calc R
C24 C 0.6251(6) 0.7487(6) 0.0675(5) 0.0583(17) Uani 1 1 d .
H24 H 0.5563 0.7286 0.1060 0.070 Uiso 1 1 calc R
C25 C 0.9605(5) 0.6123(5) 0.2557(4) 0.0350(12) Uani 1 1 d .
C26 C 1.1058(5) 0.5547(5) 0.2599(4) 0.0419(13) Uani 1 1 d .
H26 H 1.1437 0.4810 0.2417 0.050 Uiso 1 1 calc R
C27 C 1.1969(6) 0.6052(6) 0.2909(4) 0.0510(15) Uani 1 1 d .
H27 H 1.2953 0.5660 0.2925 0.061 Uiso 1 1 calc R
C28 C 1.1428(6) 0.7126(6) 0.3192(4) 0.0524(15) Uani 1 1 d .
H28 H 1.2038 0.7468 0.3396 0.063 Uiso 1 1 calc R
C29 C 0.9975(6) 0.7692(6) 0.3170(4) 0.0551(16) Uani 1 1 d .
H29 H 0.9600 0.8411 0.3373 0.066 Uiso 1 1 calc R
C30 C 0.9069(6) 0.7205(5) 0.2851(4) 0.0489(15) Uani 1 1 d .
H30 H 0.8087 0.7605 0.2831 0.059 Uiso 1 1 calc R

loop_
_atom_site_aniso_label
_atom_site_aniso_U_11
_atom_site_aniso_U_22
_atom_site_aniso_U_33
_atom_site_aniso_U_23
_atom_site_aniso_U_13
_atom_site_aniso_U_12
Fe1 0.0320(4) 0.0371(5) 0.0387(5) -0.0103(4) 0.0000(3) -0.0142(4)
Fe2 0.0347(4) 0.0426(5) 0.0470(5) -0.0199(4) 0.0115(3) -0.0174(4)
P1 0.0299(7) 0.0363(8) 0.0375(8) -0.0119(6) 0.0027(6) -0.0131(6)
P2 0.0286(7) 0.0333(8) 0.0430(8) -0.0124(6) 0.0048(6) -0.0109(6)
S1 0.0342(7) 0.0383(8) 0.0577(9) -0.0172(7) -0.0026(6) -0.0086(7)
S2 0.0385(8) 0.0346(8) 0.0477(8) -0.0159(6) 0.0107(6) -0.0133(6)
C1 0.036(3) 0.041(4) 0.045(3) -0.003(3) -0.006(3) -0.018(3)
O1 0.047(3) 0.043(3) 0.087(3) -0.022(2) 0.001(2) -0.007(2)
C2 0.055(4) 0.059(4) 0.047(4) -0.013(3) -0.003(3) -0.025(3)
O2 0.101(4) 0.107(4) 0.040(3) -0.008(3) 0.009(3) -0.062(3)
C3 0.046(4) 0.049(4) 0.057(4) -0.023(3) 0.001(3) -0.015(3)
O3 0.060(3) 0.085(3) 0.082(3) -0.033(3) -0.018(2) -0.028(3)
C4 0.048(4) 0.063(4) 0.061(4) -0.025(3) 0.011(3) -0.025(3)
O4 0.072(3) 0.107(4) 0.085(4) -0.032(3) 0.037(3) -0.051(3)
C5 0.056(4) 0.056(4) 0.044(4) -0.020(3) 0.012(3) -0.025(3)
O5 0.091(3) 0.099(4) 0.048(3) -0.029(3) 0.005(2) -0.051(3)
C6 0.044(4) 0.058(4) 0.084(5) -0.043(4) 0.021(3) -0.022(3)
O6 0.070(3) 0.059(3) 0.135(5) -0.051(3) 0.021(3) -0.007(3)
C7 0.038(3) 0.044(3) 0.041(3) -0.020(3) 0.011(2) -0.022(3)
C8 0.053(4) 0.051(4) 0.061(4) -0.022(3) 0.010(3) -0.026(3)
C9 0.104(6) 0.063(5) 0.061(4) -0.016(4) 0.021(4) -0.052(5)
C10 0.089(6) 0.109(7) 0.080(5) -0.050(5) 0.047(5) -0.081(5)
C11 0.054(4) 0.094(6) 0.091(6) -0.045(5) 0.021(4) -0.045(4)
C12 0.045(3) 0.063(4) 0.070(4) -0.028(3) 0.015(3) -0.029(3)
C13 0.028(3) 0.046(3) 0.035(3) -0.011(3) 0.000(2) -0.011(3)
C14 0.045(3) 0.050(4) 0.050(4) -0.020(3) 0.004(3) -0.014(3)
C15 0.057(4) 0.073(5) 0.073(5) -0.044(4) 0.009(4) -0.016(4)
C16 0.056(4) 0.112(7) 0.055(5) -0.050(5) 0.012(3) -0.018(5)
C17 0.055(4) 0.104(6) 0.035(4) -0.015(4) 0.008(3) -0.025(4)
C18 0.047(3) 0.056(4) 0.044(4) -0.009(3) 0.007(3) -0.015(3)
C19 0.043(3) 0.035(3) 0.038(3) -0.012(2) 0.000(2) -0.013(3)
C20 0.056(4) 0.054(4) 0.043(4) -0.008(3) 0.005(3) -0.011(3)
C21 0.087(5) 0.066(5) 0.040(4) -0.011(3) 0.013(4) -0.026(4)
C22 0.106(6) 0.053(4) 0.045(4) -0.001(3) -0.013(4) -0.021(5)
C23 0.062(5) 0.057(4) 0.078(5) 0.001(4) -0.026(4) -0.006(4)
C24 0.044(4) 0.048(4) 0.069(4) -0.007(3) -0.006(3) -0.009(3)
C25 0.033(3) 0.031(3) 0.042(3) -0.011(2) 0.003(2) -0.013(2)
C26 0.035(3) 0.047(3) 0.046(3) -0.019(3) 0.007(2) -0.013(3)
C27 0.038(3) 0.068(4) 0.050(4) -0.018(3) 0.004(3) -0.024(3)
C28 0.053(4) 0.064(4) 0.055(4) -0.022(3) 0.007(3) -0.038(3)
C29 0.058(4) 0.043(4) 0.071(4) -0.027(3) 0.006(3) -0.018(3)
C30 0.038(3) 0.044(3) 0.069(4) -0.020(3) 0.004(3) -0.018(3)

loop_
_atom_type_symbol
_atom_type_description
_atom_type_scat_dispersion_real
_atom_type_scat_dispersion_imag
_atom_type_scat_source
C C 0.0033 0.0016 'International Tables Vol C Tables 4.2.6.8 and 6.1.1.4'
H H 0.0000 0.0000 'International Tables Vol C Tables 4.2.6.8 and 6.1.1.4'
O O 0.0106 0.0060 'International Tables Vol C Tables 4.2.6.8 and 6.1.1.4'
P P 0.1023 0.0942 'International Tables Vol C Tables 4.2.6.8 and 6.1.1.4'
S S 0.1246 0.1234 'International Tables Vol C Tables 4.2.6.8 and 6.1.1.4'
Fe Fe 0.3463 0.8444 'International Tables Vol C Tables 4.2.6.8 and 6.1.1.4'

loop_
_geom_angle_atom_site_label_1
_geom_angle_atom_site_label_2
_geom_angle_atom_site_label_3
_geom_angle
C2 Fe1 C1 99.6(3)
C2 Fe1 C3 89.8(3)
C1 Fe1 C3 95.0(2)
C2 Fe1 P1 93.73(19)
C1 Fe1 P1 93.53(16)
C3 Fe1 P1 170.09(18)
C2 Fe1 S2 171.2(2)
C1 Fe1 S2 89.18(18)
C3 Fe1 S2 89.0(2)
P1 Fe1 S2 86.12(6)
C2 Fe1 Fe2 87.7(2)
C1 Fe1 Fe2 167.42(17)
C3 Fe1 Fe2 95.28(17)
P1 Fe1 Fe2 75.64(5)
S2 Fe1 Fe2 83.78(5)
C5 Fe2 C6 94.7(3)
C5 Fe2 C4 91.8(3)
C6 Fe2 C4 94.8(3)
C5 Fe2 P2 91.62(19)
C6 Fe2 P2 96.1(2)
C4 Fe2 P2 168.27(19)
C5 Fe2 S1 171.80(19)
C6 Fe2 S1 93.4(2)
C4 Fe2 S1 87.9(2)
P2 Fe2 S1 87.20(6)
C5 Fe2 Fe1 88.36(18)
C6 Fe2 Fe1 170.8(2)
C4 Fe2 Fe1 93.74(19)
P2 Fe2 Fe1 75.13(5)
S1 Fe2 Fe1 83.50(5)
C7 P1 C13 100.7(2)
C7 P1 S1 107.93(18)
C13 P1 S1 107.32(18)
C7 P1 Fe1 117.38(18)
C13 P1 Fe1 116.78(16)
S1 P1 Fe1 106.17(7)
C25 P2 C19 100.0(2)
C25 P2 S2 107.70(17)
C19 P2 S2 106.14(17)
C25 P2 Fe2 114.46(17)
C19 P2 Fe2 121.37(18)
S2 P2 Fe2 106.36(8)
P1 S1 Fe2 90.55(7)
P2 S2 Fe1 89.76(7)
O1 C1 Fe1 178.0(5)
O2 C2 Fe1 175.4(6)
O3 C3 Fe1 175.9(5)
O4 C4 Fe2 177.5(6)
O5 C5 Fe2 176.0(5)
O6 C6 Fe2 176.2(6)
C8 C7 C12 118.9(5)
C8 C7 P1 121.2(4)
C12 C7 P1 119.7(4)
C7 C8 C9 120.8(6)
C7 C8 H8 119.6
C9 C8 H8 119.6
C10 C9 C8 120.0(7)
C10 C9 H9 120.0
C8 C9 H9 120.0
C9 C10 C11 119.1(6)
C9 C10 H10 120.5
C11 C10 H10 120.5
C12 C11 C10 121.3(6)
C12 C11 H11 119.4
C10 C11 H11 119.4
C11 C12 C7 119.9(6)
C11 C12 H12 120.0
C7 C12 H12 120.0
C18 C13 C14 119.2(5)
C18 C13 P1 121.6(4)
C14 C13 P1 119.2(4)
C15 C14 C13 119.9(6)
C15 C14 H14 120.1
C13 C14 H14 120.1
C16 C15 C14 120.5(6)
C16 C15 H15 119.8
C14 C15 H15 119.8
C15 C16 C17 119.8(6)
C15 C16 H16 120.1
C17 C16 H16 120.1
C16 C17 C18 120.4(6)
C16 C17 H17 119.8
C18 C17 H17 119.8
C13 C18 C17 120.3(6)
C13 C18 H18 119.8
C17 C18 H18 119.8
C24 C19 C20 118.8(5)
C24 C19 P2 124.0(4)
C20 C19 P2 117.2(4)
C21 C20 C19 120.1(6)
C21 C20 H20 119.9
C19 C20 H20 119.9
C22 C21 C20 120.5(6)
C22 C21 H21 119.8
C20 C21 H21 119.8
C23 C22 C21 119.8(6)
C23 C22 H22 120.1
C21 C22 H22 120.1
C22 C23 C24 120.4(6)
C22 C23 H23 119.8
C24 C23 H23 119.8
C23 C24 C19 120.4(6)
C23 C24 H24 119.8
C19 C24 H24 119.8
C26 C25 C30 118.5(5)
C26 C25 P2 122.8(4)
C30 C25 P2 118.7(4)
C25 C26 C27 120.7(5)
C25 C26 H26 119.7
C27 C26 H26 119.7
C28 C27 C26 120.3(5)
C28 C27 H27 119.8
C26 C27 H27 119.8
C27 C28 C29 119.3(5)
C27 C28 H28 120.3
C29 C28 H28 120.3
C28 C29 C30 120.5(5)
C28 C29 H29 119.8
C30 C29 H29 119.8
C29 C30 C25 120.7(5)
C29 C30 H30 119.6
C25 C30 H30 119.6

loop_
_geom_bond_atom_site_label_1
_geom_bond_atom_site_label_2
_geom_bond_distance
Fe1 C2 1.766(7)
Fe1 C1 1.792(6)
Fe1 C3 1.813(6)
Fe1 P1 2.2576(16)
Fe1 S2 2.3487(17)
Fe1 Fe2 2.7790(13)
Fe2 C5 1.784(6)
Fe2 C6 1.785(7)
Fe2 C4 1.802(7)
Fe2 P2 2.2602(16)
Fe2 S1 2.3469(17)
P1 C7 1.830(5)
P1 C13 1.833(5)
P1 S1 2.027(2)
P2 C25 1.826(5)
P2 C19 1.831(5)
P2 S2 2.032(2)
C1 O1 1.139(6)
C2 O2 1.135(7)
C3 O3 1.128(6)
C4 O4 1.145(7)
C5 O5 1.130(6)
C6 O6 1.136(6)
C7 C8 1.375(7)
C7 C12 1.382(7)
C8 C9 1.377(8)
C8 H8 0.9300
C9 C10 1.371(9)
C9 H9 0.9300
C10 C11 1.374(9)
C10 H10 0.9300
C11 C12 1.362(8)
C11 H11 0.9300
C12 H12 0.9300
C13 C18 1.357(7)
C13 C14 1.387(7)
C14 C15 1.384(8)
C14 H14 0.9300
C15 C16 1.352(9)
C15 H15 0.9300
C16 C17 1.364(9)
C16 H16 0.9300
C17 C18 1.385(8)
C17 H17 0.9300
C18 H18 0.9300
C19 C24 1.379(7)
C19 C20 1.382(7)
C20 C21 1.371(8)
C20 H20 0.9300
C21 C22 1.370(9)
C21 H21 0.9300
C22 C23 1.358(9)
C22 H22 0.9300
C23 C24 1.373(8)
C23 H23 0.9300
C24 H24 0.9300
C25 C26 1.371(7)
C25 C30 1.387(7)
C26 C27 1.388(7)
C26 H26 0.9300
C27 C28 1.370(7)
C27 H27 0.9300
C28 C29 1.373(7)
C28 H28 0.9300
C29 C30 1.375(7)
C29 H29 0.9300
C30 H30 0.9300

loop_
_geom_torsion_atom_site_label_1
_geom_torsion_atom_site_label_2
_geom_torsion_atom_site_label_3
_geom_torsion_atom_site_label_4
_geom_torsion
C2 Fe1 Fe2 C5 71.4(3)
C1 Fe1 Fe2 C5 -163.0(8)
C3 Fe1 Fe2 C5 -18.2(3)
P1 Fe1 Fe2 C5 165.81(19)
S2 Fe1 Fe2 C5 -106.63(19)
C2 Fe1 Fe2 C6 -178.7(12)
C1 Fe1 Fe2 C6 -53.1(14)
C3 Fe1 Fe2 C6 91.7(12)
P1 Fe1 Fe2 C6 -84.3(12)
S2 Fe1 Fe2 C6 3.3(12)
C2 Fe1 Fe2 C4 -20.3(3)
C1 Fe1 Fe2 C4 105.4(8)
C3 Fe1 Fe2 C4 -109.9(3)
P1 Fe1 Fe2 C4 74.2(2)
S2 Fe1 Fe2 C4 161.72(19)
C2 Fe1 Fe2 P2 163.47(19)
C1 Fe1 Fe2 P2 -70.9(8)
C3 Fe1 Fe2 P2 73.9(2)
P1 Fe1 Fe2 P2 -102.08(6)
S2 Fe1 Fe2 P2 -14.52(5)
C2 Fe1 Fe2 S1 -107.72(19)
C1 Fe1 Fe2 S1 17.9(8)
C3 Fe1 Fe2 S1 162.7(2)
P1 Fe1 Fe2 S1 -13.27(5)
S2 Fe1 Fe2 S1 74.30(6)
C2 Fe1 P1 C7 -18.2(3)
C1 Fe1 P1 C7 81.7(3)
C3 Fe1 P1 C7 -128.7(11)
S2 Fe1 P1 C7 170.64(19)
Fe2 Fe1 P1 C7 -104.79(19)
C2 Fe1 P1 C13 -137.8(3)
C1 Fe1 P1 C13 -38.0(3)
C3 Fe1 P1 C13 111.6(11)
S2 Fe1 P1 C13 51.0(2)
Fe2 Fe1 P1 C13 135.5(2)
C2 Fe1 P1 S1 102.6(2)
C1 Fe1 P1 S1 -157.55(18)
C3 Fe1 P1 S1 -8.0(11)
S2 Fe1 P1 S1 -68.62(8)
Fe2 Fe1 P1 S1 15.95(6)
C5 Fe2 P2 C25 -13.5(3)
C6 Fe2 P2 C25 81.5(3)
C4 Fe2 P2 C25 -120.1(10)
S1 Fe2 P2 C25 174.66(18)
Fe1 Fe2 P2 C25 -101.33(18)
C5 Fe2 P2 C19 -133.4(3)
C6 Fe2 P2 C19 -38.5(3)
C4 Fe2 P2 C19 119.9(10)
S1 Fe2 P2 C19 54.7(2)
Fe1 Fe2 P2 C19 138.7(2)
C5 Fe2 P2 S2 105.3(2)
C6 Fe2 P2 S2 -159.7(2)
C4 Fe2 P2 S2 -1.3(10)
S1 Fe2 P2 S2 -66.55(8)
Fe1 Fe2 P2 S2 17.47(6)
C7 P1 S1 Fe2 108.28(18)
C13 P1 S1 Fe2 -143.96(17)
Fe1 P1 S1 Fe2 -18.38(7)
C5 Fe2 S1 P1 7.8(13)
C6 Fe2 S1 P1 -174.4(2)
C4 Fe2 S1 P1 -79.7(2)
P2 Fe2 S1 P1 89.68(7)
Fe1 Fe2 S1 P1 14.34(6)
C25 P2 S2 Fe1 103.06(18)
C19 P2 S2 Fe1 -150.60(18)
Fe2 P2 S2 Fe1 -20.08(7)
C2 Fe1 S2 P2 2.3(12)
C1 Fe1 S2 P2 -174.82(17)
C3 Fe1 S2 P2 -79.79(18)
P1 Fe1 S2 P2 91.59(7)
Fe2 Fe1 S2 P2 15.63(5)
C2 Fe1 C1 O1 -150(14)
C3 Fe1 C1 O1 -60(14)
P1 Fe1 C1 O1 115(14)
S2 Fe1 C1 O1 29(14)
Fe2 Fe1 C1 O1 85(14)
C1 Fe1 C2 O2 58(7)
C3 Fe1 C2 O2 -37(7)
P1 Fe1 C2 O2 152(7)
S2 Fe1 C2 O2 -119(7)
Fe2 Fe1 C2 O2 -133(7)
C2 Fe1 C3 O3 51(7)
C1 Fe1 C3 O3 -48(7)
P1 Fe1 C3 O3 162(7)
S2 Fe1 C3 O3 -137(7)
Fe2 Fe1 C3 O3 139(7)
C5 Fe2 C4 O4 81(14)
C6 Fe2 C4 O4 -14(14)
P2 Fe2 C4 O4 -173(13)
S1 Fe2 C4 O4 -107(14)
Fe1 Fe2 C4 O4 169(14)
C6 Fe2 C5 O5 42(8)
C4 Fe2 C5 O5 -53(8)
P2 Fe2 C5 O5 139(8)
S1 Fe2 C5 O5 -140(7)
Fe1 Fe2 C5 O5 -146(8)
C5 Fe2 C6 O6 -42(8)
C4 Fe2 C6 O6 50(8)
P2 Fe2 C6 O6 -135(8)
S1 Fe2 C6 O6 138(8)
Fe1 Fe2 C6 O6 -152(7)
C13 P1 C7 C8 91.0(5)
S1 P1 C7 C8 -156.7(4)
Fe1 P1 C7 C8 -36.9(5)
C13 P1 C7 C12 -85.6(5)
S1 P1 C7 C12 26.8(5)
Fe1 P1 C7 C12 146.6(4)
C12 C7 C8 C9 1.9(8)
P1 C7 C8 C9 -174.6(5)
C7 C8 C9 C10 -1.8(9)
C8 C9 C10 C11 1.1(10)
C9 C10 C11 C12 -0.7(10)
C10 C11 C12 C7 0.9(10)
C8 C7 C12 C11 -1.5(8)
P1 C7 C12 C11 175.1(5)
C7 P1 C13 C18 131.2(5)
S1 P1 C13 C18 18.5(5)
Fe1 P1 C13 C18 -100.5(4)
C7 P1 C13 C14 -49.0(5)
S1 P1 C13 C14 -161.8(4)
Fe1 P1 C13 C14 79.3(4)
C18 C13 C14 C15 1.3(8)
P1 C13 C14 C15 -178.4(4)
C13 C14 C15 C16 -1.4(9)
C14 C15 C16 C17 0.1(10)
C15 C16 C17 C18 1.3(10)
C14 C13 C18 C17 0.0(8)
P1 C13 C18 C17 179.8(4)
C16 C17 C18 C13 -1.4(9)
C25 P2 C19 C24 -127.9(5)
S2 P2 C19 C24 120.3(5)
Fe2 P2 C19 C24 -1.1(6)
C25 P2 C19 C20 51.3(5)
S2 P2 C19 C20 -60.6(4)
Fe2 P2 C19 C20 178.1(4)
C24 C19 C20 C21 1.0(9)
P2 C19 C20 C21 -178.2(5)
C19 C20 C21 C22 -0.3(10)
C20 C21 C22 C23 -0.3(11)
C21 C22 C23 C24 0.2(11)
C22 C23 C24 C19 0.5(10)
C20 C19 C24 C23 -1.1(9)
P2 C19 C24 C23 178.1(5)
C19 P2 C25 C26 -107.1(5)
S2 P2 C25 C26 3.6(5)
Fe2 P2 C25 C26 121.6(4)
C19 P2 C25 C30 72.6(5)
S2 P2 C25 C30 -176.8(4)
Fe2 P2 C25 C30 -58.8(5)
C30 C25 C26 C27 -1.3(8)
P2 C25 C26 C27 178.4(4)
C25 C26 C27 C28 0.9(8)
C26 C27 C28 C29 0.4(9)
C27 C28 C29 C30 -1.3(9)
C28 C29 C30 C25 0.9(9)
C26 C25 C30 C29 0.3(8)
P2 C25 C30 C29 -179.3(5)
